data_4129415
loop_
_publ_author_name
'Wang, Xiao-Na'
'Krenske, Elizabeth H.'
'Johnston, Ryne C.'
'Houk, K. N.'
'Hsung, Richard P.'

_publ_section_title
;
 AlCl&#x2083;-Catalyzed Ring Expansion Cascades of Bicyclic
 Cyclobutenamides Involving Highly Strained Cis,Trans-Cycloheptadienone
 Intermediates.
;
_journal_issue 16
_journal_name_full 'Journal of the American Chemical Society'
_journal_page_first 5596
_journal_page_last 5601
_journal_paper_doi 10.1021/jacs.5b02561
_journal_volume 137
_journal_year 2015
_chemical_absolute_configuration ad
_chemical_formula_moiety 'C22 H22 N2 O5 S'
_chemical_formula_sum 'C22 H22 N2 O5 S'
_chemical_formula_weight 426.48
_chemical_name_common 13118b
_space_group_IT_number 4
_space_group_name_Hall 'P 2yb'
_space_group_name_H-M_alt 'P 1 21 1'
_symmetry_cell_setting monoclinic
_symmetry_space_group_name_H-M 'P 1 21 1'
_atom_sites_solution_hydrogens geom
_atom_sites_solution_primary direct
_atom_sites_solution_secondary difmap
_audit_creation_method SHELXL-97
_cell_angle_alpha 90.00
_cell_angle_beta 99.519(2)
_cell_angle_gamma 90.00
_cell_formula_units_Z 4
_cell_length_a 14.8494(6)
_cell_length_b 9.7009(4)
_cell_length_c 14.1516(6)
_cell_measurement_reflns_used 2753
_cell_measurement_temperature 100(2)
_cell_measurement_theta_max 68.31
_cell_measurement_theta_min 4.72
_cell_volume 2010.50(14)
_computing_cell_refinement 'Bruker SAINT'
_computing_data_collection 'Bruker APEX2'
_computing_data_reduction 'Bruker SAINT'
_computing_molecular_graphics 'Bruker SHELXTL'
_computing_publication_material 'Bruker SHELXTL'
_computing_structure_refinement 'SHELXL-97 (Sheldrick, 2008)'
_computing_structure_solution 'SHELXS-97 (Sheldrick, 2008)'
_diffrn_ambient_temperature 100(2)
_diffrn_measured_fraction_theta_full 0.997
_diffrn_measured_fraction_theta_max 0.997
_diffrn_measurement_device_type 'Bruker D8 PHOTON-100'
_diffrn_measurement_method 'omega and phi scans'
_diffrn_radiation_monochromator 'normal parabolic mirrors'
_diffrn_radiation_source 'micro-focus sealed tube'
_diffrn_radiation_type CuK\a
_diffrn_radiation_wavelength 1.54178
_diffrn_reflns_av_R_equivalents 0.0261
_diffrn_reflns_av_sigmaI/netI 0.0346
_diffrn_reflns_limit_h_max 17
_diffrn_reflns_limit_h_min 0
_diffrn_reflns_limit_k_max 11
_diffrn_reflns_limit_k_min -11
_diffrn_reflns_limit_l_max 16
_diffrn_reflns_limit_l_min -17
_diffrn_reflns_number 17037
_diffrn_reflns_theta_full 68.35
_diffrn_reflns_theta_max 68.35
_diffrn_reflns_theta_min 3.17
_exptl_absorpt_coefficient_mu 1.756
_exptl_absorpt_correction_T_max 0.8723
_exptl_absorpt_correction_T_min 0.6679
_exptl_absorpt_correction_type multi-scan
_exptl_absorpt_process_details 'SADABS (Sheldrick, 2008/1)'
_exptl_crystal_colour colourless
_exptl_crystal_density_diffrn 1.409
_exptl_crystal_density_method 'not measured'
_exptl_crystal_description Plate
_exptl_crystal_F_000 896
_exptl_crystal_size_max 0.25
_exptl_crystal_size_mid 0.22
_exptl_crystal_size_min 0.08
_refine_diff_density_max 0.310
_refine_diff_density_min -0.254
_refine_diff_density_rms 0.048
_refine_ls_abs_structure_details 'Flack H D (1983), Acta Cryst. A39, 876-881'
_refine_ls_abs_structure_Flack 0.131(18)
_refine_ls_extinction_method none
_refine_ls_goodness_of_fit_ref 1.038
_refine_ls_hydrogen_treatment constr
_refine_ls_matrix_type full
_refine_ls_number_parameters 476
_refine_ls_number_reflns 7214
_refine_ls_number_restraints 243
_refine_ls_restrained_S_all 1.100
_refine_ls_R_factor_all 0.0387
_refine_ls_R_factor_gt 0.0371
_refine_ls_shift/su_max 0.000
_refine_ls_shift/su_mean 0.000
_refine_ls_structure_factor_coef Fsqd
_refine_ls_weighting_details 'calc w=1/[\s^2^(Fo^2^)+(0.0415P)^2^+1.0328P] where P=(Fo^2^+2Fc^2^)/3'
_refine_ls_weighting_scheme calc
_refine_ls_wR_factor_gt 0.0939
_refine_ls_wR_factor_ref 0.0951
_reflns_number_gt 6911
_reflns_number_total 7214
_reflns_threshold_expression >2sigma(I)
_cod_data_source_file ja5b02561_si_005.cif
_cod_data_source_block 13118b
_cod_original_sg_symbol_H-M 'P 21'
_cod_database_code 4129415

loop_
_symmetry_equiv_pos_as_xyz
'x, y, z'
'-x, y+1/2, -z'

loop_
_atom_site_label
_atom_site_type_symbol
_atom_site_fract_x
_atom_site_fract_y
_atom_site_fract_z
_atom_site_U_iso_or_equiv
_atom_site_adp_type
_atom_site_occupancy
_atom_site_symmetry_multiplicity
_atom_site_calc_flag
_atom_site_refinement_flags
_atom_site_disorder_assembly
_atom_site_disorder_group
S1A S 0.14258(4) 0.86203(7) 0.19213(4) 0.02107(9) Uani 1 1 d D A .
O1A O 0.08091(11) 0.8056(2) 0.11341(11) 0.0273(2) Uani 1 1 d D . .
O2A O 0.20175(12) 0.97319(18) 0.17722(13) 0.0289(2) Uani 1 1 d D . .
C1A C 0.07768(13) 0.9135(2) 0.28045(14) 0.0197(3) Uani 1 1 d D . .
C2A C -0.00281(14) 0.8443(3) 0.28708(15) 0.0221(3) Uani 1 1 d D . .
H2A H -0.0261 0.7770 0.2406 0.027 Uiso 1 1 calc R . .
C3A C -0.04885(15) 0.8742(3) 0.36190(15) 0.0231(3) Uani 1 1 d D . .
H3A H -0.1040 0.8280 0.3681 0.028 Uiso 1 1 calc R . .
C4A C -0.01250(15) 0.9732(2) 0.42745(15) 0.0214(3) Uani 1 1 d D . .
C5A C 0.06544(15) 1.0477(3) 0.41997(16) 0.0238(3) Uani 1 1 d D . .
H5A H 0.0868 1.1180 0.4649 0.029 Uiso 1 1 calc R . .
C6A C 0.11143(15) 1.0169(3) 0.34527(16) 0.0229(3) Uani 1 1 d D . .
H6A H 0.1654 1.0656 0.3382 0.027 Uiso 1 1 calc R . .
N1A N -0.05895(13) 0.9984(2) 0.50992(13) 0.0260(3) Uani 1 1 d D . .
O3A O -0.12160(13) 0.9213(2) 0.52159(14) 0.0353(3) Uani 1 1 d D . .
O4A O -0.03114(14) 1.0941(2) 0.56403(13) 0.0344(3) Uani 1 1 d D . .
N2A N 0.20729(11) 0.73429(16) 0.24067(12) 0.0208(2) Uani 1 1 d D . .
C7A C 0.16310(14) 0.59911(19) 0.25130(17) 0.0230(3) Uani 1 1 d D A .
H7A H 0.1028 0.5964 0.2093 0.028 Uiso 1 1 calc R . .
H7B H 0.1532 0.5877 0.3184 0.028 Uiso 1 1 calc R . .
C8A C 0.22158(16) 0.4826(2) 0.22520(16) 0.0246(3) Uani 1 1 d D . .
C9A C 0.24638(19) 0.3741(3) 0.28803(19) 0.0340(4) Uani 1 1 d D A .
H9A H 0.2298 0.3753 0.3500 0.041 Uiso 1 1 calc R . .
C10A C 0.2957(2) 0.2632(3) 0.2601(2) 0.0473(6) Uani 1 1 d D . .
H10A H 0.3123 0.1888 0.3031 0.057 Uiso 1 1 calc R A .
C11A C 0.3205(2) 0.2607(3) 0.1708(2) 0.0527(6) Uani 1 1 d D A .
H11A H 0.3536 0.1845 0.1520 0.063 Uiso 1 1 calc R . .
C12A C 0.2973(2) 0.3687(3) 0.1087(2) 0.0471(5) Uani 1 1 d D . .
H12A H 0.3151 0.3675 0.0472 0.057 Uiso 1 1 calc R A .
C13A C 0.24789(18) 0.4798(3) 0.13526(17) 0.0323(4) Uani 1 1 d D A .
H13A H 0.2320 0.5541 0.0919 0.039 Uiso 1 1 calc R . .
C14A C 0.28418(12) 0.7714(3) 0.31060(13) 0.0269(3) Uani 0.786(2) 1 d PD A 1
C15A C 0.36508(18) 0.8049(4) 0.29927(19) 0.0277(8) Uani 0.786(2) 1 d PD A 1
C16A C 0.4008(2) 0.8154(5) 0.2070(2) 0.0369(9) Uani 0.786(2) 1 d PD A 1
H16A H 0.3552 0.7796 0.1548 0.055 Uiso 0.786(2) 1 calc PR A 1
H16B H 0.4571 0.7614 0.2113 0.055 Uiso 0.786(2) 1 calc PR A 1
H16C H 0.4137 0.9121 0.1944 0.055 Uiso 0.786(2) 1 calc PR A 1
C17A C 0.42420(16) 0.8374(3) 0.39459(18) 0.0298(8) Uani 0.786(2) 1 d PD A 1
H17A H 0.4673 0.9156 0.3906 0.036 Uiso 0.786(2) 1 calc PR A 1
C18A C 0.4725(2) 0.7067(4) 0.4405(3) 0.0346(9) Uani 0.786(2) 1 d PD A 1
H18A H 0.5214 0.6793 0.4045 0.042 Uiso 0.786(2) 1 calc PR A 1
H18B H 0.5010 0.7271 0.5073 0.042 Uiso 0.786(2) 1 calc PR A 1
C19A C 0.4045(2) 0.5871(3) 0.4400(3) 0.0322(7) Uani 0.786(2) 1 d PD A 1
H19A H 0.3907 0.5484 0.3745 0.039 Uiso 0.786(2) 1 calc PR A 1
H19B H 0.4332 0.5135 0.4832 0.039 Uiso 0.786(2) 1 calc PR A 1
C20A C 0.3153(2) 0.6308(3) 0.4717(2) 0.0288(7) Uani 0.786(2) 1 d PD A 1
H20A H 0.3261 0.6452 0.5419 0.035 Uiso 0.786(2) 1 calc PR A 1
H20B H 0.2698 0.5561 0.4569 0.035 Uiso 0.786(2) 1 calc PR A 1
C21A C 0.27665(18) 0.7651(3) 0.42123(18) 0.0237(7) Uani 0.786(2) 1 d PD A 1
H21A H 0.2151 0.7914 0.4354 0.028 Uiso 0.786(2) 1 calc PR A 1
C22A C 0.3499(2) 0.8726(3) 0.4520(2) 0.0357(8) Uani 0.786(2) 1 d PD A 1
O5A O 0.3485(2) 0.9675(3) 0.5066(2) 0.0640(10) Uani 0.786(2) 1 d PD A 1
C14B C 0.28418(12) 0.7714(3) 0.31060(13) 0.0269(3) Uani 0.214(2) 1 d PD A 2
C15B C 0.2957(4) 0.7968(12) 0.3999(3) 0.0277(8) Uani 0.214(2) 1 d PD A 2
C16B C 0.2313(7) 0.7645(19) 0.4673(5) 0.0369(9) Uani 0.214(2) 1 d PD A 2
H16D H 0.1684 0.7687 0.4329 0.055 Uiso 0.214(2) 1 calc PR A 2
H16E H 0.2392 0.8319 0.5196 0.055 Uiso 0.214(2) 1 calc PR A 2
H16F H 0.2439 0.6718 0.4936 0.055 Uiso 0.214(2) 1 calc PR A 2
C17B C 0.3915(4) 0.8497(8) 0.4360(4) 0.0298(8) Uani 0.214(2) 1 d PD A 2
H17B H 0.3939 0.9156 0.4907 0.036 Uiso 0.214(2) 1 calc PR A 2
C18B C 0.4606(7) 0.7300(11) 0.4576(6) 0.0346(9) Uani 0.214(2) 1 d PD A 2
H18C H 0.5234 0.7676 0.4693 0.042 Uiso 0.214(2) 1 calc PR A 2
H18D H 0.4501 0.6813 0.5163 0.042 Uiso 0.214(2) 1 calc PR A 2
C19B C 0.4510(7) 0.6275(8) 0.3738(6) 0.0322(7) Uani 0.214(2) 1 d PD A 2
H19C H 0.5046 0.5654 0.3828 0.039 Uiso 0.214(2) 1 calc PR A 2
H19D H 0.3960 0.5703 0.3747 0.039 Uiso 0.214(2) 1 calc PR A 2
C20B C 0.4435(4) 0.6979(9) 0.2760(5) 0.0288(7) Uani 0.214(2) 1 d PD A 2
H20C H 0.4245 0.6295 0.2246 0.035 Uiso 0.214(2) 1 calc PR A 2
H20D H 0.5040 0.7347 0.2678 0.035 Uiso 0.214(2) 1 calc PR A 2
C21B C 0.3730(3) 0.8172(7) 0.2672(4) 0.0237(7) Uani 0.214(2) 1 d PD A 2
H21B H 0.3591 0.8591 0.2019 0.028 Uiso 0.214(2) 1 calc PR A 2
C22B C 0.4114(5) 0.9177(7) 0.3455(5) 0.0357(8) Uani 0.214(2) 1 d PD A 2
O5B O 0.4594(8) 1.0172(9) 0.3398(7) 0.0640(10) Uani 0.214(2) 1 d PD A 2
S1C S 0.85716(4) 0.26599(7) 0.31338(4) 0.02107(9) Uani 1 1 d D B .
O1C O 0.91986(11) 0.3254(2) 0.38997(11) 0.0273(2) Uani 1 1 d D . .
O2C O 0.79862(12) 0.15584(18) 0.33176(13) 0.0289(2) Uani 1 1 d D . .
C1C C 0.92026(14) 0.2102(2) 0.22465(14) 0.0197(3) Uani 1 1 d D . .
C2C C 0.99995(14) 0.2792(3) 0.21453(15) 0.0221(3) Uani 1 1 d D . .
H2C H 1.0242 0.3478 0.2596 0.027 Uiso 1 1 calc R . .
C3C C 1.04385(15) 0.2474(3) 0.13843(15) 0.0231(3) Uani 1 1 d D . .
H3C H 1.0984 0.2936 0.1302 0.028 Uiso 1 1 calc R . .
C4C C 1.00631(15) 0.1469(2) 0.07472(15) 0.0214(3) Uani 1 1 d D . .
C5C C 0.92936(15) 0.0723(3) 0.08612(16) 0.0238(3) Uani 1 1 d D . .
H5C H 0.9072 0.0004 0.0428 0.029 Uiso 1 1 calc R . .
C6C C 0.88552(15) 0.1048(2) 0.16209(16) 0.0229(3) Uani 1 1 d D . .
H6C H 0.8323 0.0560 0.1716 0.027 Uiso 1 1 calc R . .
N1C N 1.05045(13) 0.1194(2) -0.00909(13) 0.0260(3) Uani 1 1 d D . .
O3C O 1.11607(13) 0.1904(2) -0.02036(14) 0.0353(3) Uani 1 1 d D . .
O4C O 1.01799(14) 0.0280(2) -0.06459(13) 0.0344(3) Uani 1 1 d D . .
N2C N 0.79157(11) 0.39141(16) 0.26302(12) 0.0208(2) Uani 1 1 d D . .
C7C C 0.83550(14) 0.52558(19) 0.24870(17) 0.0230(3) Uani 1 1 d D B .
H7E H 0.8485 0.5307 0.1824 0.028 Uiso 1 1 calc R . .
H7F H 0.8943 0.5324 0.2932 0.028 Uiso 1 1 calc R . .
C8C C 0.77475(16) 0.6443(2) 0.26619(16) 0.0246(3) Uani 1 1 d D . .
C9C C 0.74996(19) 0.7440(3) 0.19630(19) 0.0340(4) Uani 1 1 d D B .
H9C H 0.7696 0.7356 0.1360 0.041 Uiso 1 1 calc R . .
C10C C 0.6965(2) 0.8561(3) 0.2139(2) 0.0473(6) Uani 1 1 d D . .
H10C H 0.6783 0.9225 0.1651 0.057 Uiso 1 1 calc R B .
C11C C 0.6700(2) 0.8704(3) 0.3021(2) 0.0527(6) Uani 1 1 d D B .
H11C H 0.6342 0.9475 0.3144 0.063 Uiso 1 1 calc R . .
C12C C 0.6952(2) 0.7736(3) 0.3723(2) 0.0471(5) Uani 1 1 d D . .
H12C H 0.6775 0.7848 0.4334 0.057 Uiso 1 1 calc R B .
C13C C 0.74645(18) 0.6592(3) 0.35462(17) 0.0323(4) Uani 1 1 d D B .
H13C H 0.7621 0.5913 0.4029 0.039 Uiso 1 1 calc R . .
C14C C 0.71435(12) 0.3504(3) 0.19465(13) 0.0269(3) Uani 0.6386(18) 1 d PD B 1
C15C C 0.7018(2) 0.3294(4) 0.1047(2) 0.0262(10) Uani 0.6386(18) 1 d PD B 1
C16C C 0.7663(2) 0.3617(6) 0.0373(2) 0.0304(8) Uani 0.6386(18) 1 d PD B 1
H16G H 0.8273 0.3791 0.0738 0.046 Uiso 0.6386(18) 1 calc PR B 1
H16H H 0.7450 0.4437 -0.0003 0.046 Uiso 0.6386(18) 1 calc PR B 1
H16I H 0.7690 0.2834 -0.0060 0.046 Uiso 0.6386(18) 1 calc PR B 1
C17C C 0.60553(19) 0.2793(3) 0.06797(19) 0.0246(8) Uani 0.6386(18) 1 d PD B 1
H17C H 0.6024 0.2140 0.0128 0.030 Uiso 0.6386(18) 1 calc PR B 1
C18C C 0.5376(3) 0.4010(4) 0.0474(4) 0.0338(10) Uani 0.6386(18) 1 d PD B 1
H18E H 0.5489 0.4508 -0.0106 0.041 Uiso 0.6386(18) 1 calc PR B 1
H18F H 0.4744 0.3650 0.0348 0.041 Uiso 0.6386(18) 1 calc PR B 1
C19C C 0.5479(3) 0.5011(3) 0.1323(3) 0.0357(9) Uani 0.6386(18) 1 d PD B 1
H19E H 0.6022 0.5597 0.1305 0.043 Uiso 0.6386(18) 1 calc PR B 1
H19F H 0.4938 0.5622 0.1247 0.043 Uiso 0.6386(18) 1 calc PR B 1
C20C C 0.5579(2) 0.4312(4) 0.2304(2) 0.0336(9) Uani 0.6386(18) 1 d PD B 1
H20E H 0.4974 0.3986 0.2415 0.040 Uiso 0.6386(18) 1 calc PR B 1
H20F H 0.5807 0.4991 0.2809 0.040 Uiso 0.6386(18) 1 calc PR B 1
C21C C 0.6249(2) 0.3073(3) 0.2372(2) 0.0255(10) Uani 0.6386(18) 1 d PD B 1
H21C H 0.6377 0.2632 0.3019 0.031 Uiso 0.6386(18) 1 calc PR B 1
C22C C 0.5832(2) 0.2113(3) 0.1576(2) 0.0235(7) Uani 0.6386(18) 1 d PD B 1
O5C O 0.5376(2) 0.1090(3) 0.1627(2) 0.0357(6) Uani 0.6386(18) 1 d PD B 1
C14D C 0.71435(12) 0.3504(3) 0.19465(13) 0.0269(3) Uani 0.3614(18) 1 d PD B 2
C15D C 0.6315(3) 0.3264(8) 0.2031(3) 0.0262(10) Uani 0.3614(18) 1 d PD B 2
C16D C 0.5927(4) 0.3292(10) 0.2937(3) 0.0304(8) Uani 0.3614(18) 1 d PD B 2
H16J H 0.5822 0.2346 0.3137 0.046 Uiso 0.3614(18) 1 calc PR B 2
H16K H 0.5346 0.3794 0.2831 0.046 Uiso 0.3614(18) 1 calc PR B 2
H16L H 0.6356 0.3753 0.3439 0.046 Uiso 0.3614(18) 1 calc PR B 2
C17D C 0.5743(2) 0.2869(5) 0.1080(3) 0.0246(8) Uani 0.3614(18) 1 d PD B 2
H17D H 0.5303 0.2106 0.1142 0.030 Uiso 0.3614(18) 1 calc PR B 2
C18D C 0.5278(4) 0.4145(6) 0.0552(7) 0.0338(10) Uani 0.3614(18) 1 d PD B 2
H18G H 0.5012 0.3888 -0.0113 0.041 Uiso 0.3614(18) 1 calc PR B 2
H18H H 0.4776 0.4463 0.0879 0.041 Uiso 0.3614(18) 1 calc PR B 2
C19D C 0.5970(4) 0.5317(5) 0.0536(6) 0.0357(9) Uani 0.3614(18) 1 d PD B 2
H19G H 0.5705 0.6012 0.0057 0.043 Uiso 0.3614(18) 1 calc PR B 2
H19H H 0.6078 0.5771 0.1171 0.043 Uiso 0.3614(18) 1 calc PR B 2
C20D C 0.6884(4) 0.4833(5) 0.0295(4) 0.0336(9) Uani 0.3614(18) 1 d PD B 2
H20G H 0.7342 0.5574 0.0457 0.040 Uiso 0.3614(18) 1 calc PR B 2
H20H H 0.6816 0.4662 -0.0403 0.040 Uiso 0.3614(18) 1 calc PR B 2
C21D C 0.7237(3) 0.3504(5) 0.0837(3) 0.0255(10) Uani 0.3614(18) 1 d PD B 2
H21D H 0.7853 0.3207 0.0715 0.031 Uiso 0.3614(18) 1 calc PR B 2
C22D C 0.6494(3) 0.2442(4) 0.0538(3) 0.0235(7) Uani 0.3614(18) 1 d PD B 2
O5D O 0.6538(4) 0.1393(4) 0.0088(4) 0.0357(6) Uani 0.3614(18) 1 d PD B 2

loop_
_atom_site_aniso_label
_atom_site_aniso_U_11
_atom_site_aniso_U_22
_atom_site_aniso_U_33
_atom_site_aniso_U_23
_atom_site_aniso_U_13
_atom_site_aniso_U_12
S1A 0.02325(17) 0.02050(16) 0.01954(16) 0.00055(12) 0.00378(12) -0.00047(11)
O1A 0.0296(5) 0.0306(5) 0.0205(4) -0.0017(4) 0.0004(4) 0.0028(4)
O2A 0.0331(5) 0.0245(5) 0.0313(5) 0.0033(4) 0.0118(4) -0.0022(4)
C1A 0.0204(6) 0.0191(6) 0.0192(6) 0.0020(5) 0.0020(5) 0.0023(5)
C2A 0.0228(6) 0.0199(6) 0.0224(6) -0.0007(5) -0.0003(5) -0.0018(5)
C3A 0.0206(6) 0.0224(6) 0.0258(6) 0.0024(5) 0.0024(5) -0.0010(5)
C4A 0.0229(7) 0.0214(6) 0.0193(6) 0.0033(5) 0.0019(5) 0.0056(5)
C5A 0.0244(7) 0.0208(6) 0.0247(7) -0.0036(5) -0.0003(5) 0.0006(5)
C6A 0.0210(6) 0.0195(6) 0.0277(7) -0.0001(5) 0.0026(5) -0.0017(5)
N1A 0.0269(6) 0.0282(6) 0.0227(6) 0.0026(5) 0.0035(5) 0.0070(5)
O3A 0.0281(6) 0.0470(7) 0.0328(6) -0.0004(5) 0.0111(4) -0.0027(5)
O4A 0.0471(7) 0.0304(5) 0.0268(5) -0.0065(4) 0.0094(5) 0.0024(5)
N2A 0.0186(5) 0.0205(5) 0.0230(5) -0.0008(4) 0.0022(4) -0.0019(4)
C7A 0.0204(6) 0.0216(6) 0.0275(7) 0.0001(5) 0.0061(5) -0.0022(5)
C8A 0.0186(6) 0.0210(6) 0.0348(8) -0.0048(6) 0.0061(6) -0.0050(5)
C9A 0.0271(7) 0.0260(7) 0.0496(10) 0.0038(7) 0.0083(7) 0.0005(6)
C10A 0.0306(9) 0.0237(8) 0.0893(17) 0.0052(10) 0.0148(11) 0.0016(7)
C11A 0.0309(9) 0.0255(8) 0.108(2) -0.0211(11) 0.0290(12) -0.0054(7)
C12A 0.0348(9) 0.0471(11) 0.0663(13) -0.0312(11) 0.0287(9) -0.0189(8)
C13A 0.0278(8) 0.0328(8) 0.0381(9) -0.0099(7) 0.0107(6) -0.0101(6)
C14A 0.0208(7) 0.0282(7) 0.0301(7) -0.0069(6) -0.0002(5) 0.0020(5)
C15A 0.0276(17) 0.0310(18) 0.0251(16) -0.0031(14) 0.0064(13) -0.0044(14)
C16A 0.0280(17) 0.053(2) 0.0309(17) -0.0054(17) 0.0100(14) -0.0100(16)
C17A 0.0229(16) 0.0338(19) 0.0330(18) -0.0035(15) 0.0051(13) -0.0115(14)
C18A 0.0208(17) 0.045(2) 0.037(2) -0.0045(17) 0.0009(14) -0.0023(15)
C19A 0.0270(17) 0.0327(18) 0.0337(17) -0.0007(15) -0.0044(13) 0.0023(14)
C20A 0.0308(17) 0.0334(18) 0.0209(15) 0.0065(13) 0.0005(12) -0.0058(14)
C21A 0.0185(15) 0.0302(18) 0.0223(15) -0.0047(14) 0.0035(12) -0.0032(14)
C22A 0.0352(19) 0.042(2) 0.0298(17) -0.0130(16) 0.0048(14) -0.0097(18)
O5A 0.0523(18) 0.064(2) 0.079(2) -0.0524(19) 0.0184(16) -0.0164(16)
C14B 0.0208(7) 0.0282(7) 0.0301(7) -0.0069(6) -0.0002(5) 0.0020(5)
C15B 0.0276(17) 0.0310(18) 0.0251(16) -0.0031(14) 0.0064(13) -0.0044(14)
C16B 0.0280(17) 0.053(2) 0.0309(17) -0.0054(17) 0.0100(14) -0.0100(16)
C17B 0.0229(16) 0.0338(19) 0.0330(18) -0.0035(15) 0.0051(13) -0.0115(14)
C18B 0.0208(17) 0.045(2) 0.037(2) -0.0045(17) 0.0009(14) -0.0023(15)
C19B 0.0270(17) 0.0327(18) 0.0337(17) -0.0007(15) -0.0044(13) 0.0023(14)
C20B 0.0308(17) 0.0334(18) 0.0209(15) 0.0065(13) 0.0005(12) -0.0058(14)
C21B 0.0185(15) 0.0302(18) 0.0223(15) -0.0047(14) 0.0035(12) -0.0032(14)
C22B 0.0352(19) 0.042(2) 0.0298(17) -0.0130(16) 0.0048(14) -0.0097(18)
O5B 0.0523(18) 0.064(2) 0.079(2) -0.0524(19) 0.0184(16) -0.0164(16)
S1C 0.02325(17) 0.02050(16) 0.01954(16) 0.00055(12) 0.00378(12) -0.00047(11)
O1C 0.0296(5) 0.0306(5) 0.0205(4) -0.0017(4) 0.0004(4) 0.0028(4)
O2C 0.0331(5) 0.0245(5) 0.0313(5) 0.0033(4) 0.0118(4) -0.0022(4)
C1C 0.0204(6) 0.0191(6) 0.0192(6) 0.0020(5) 0.0020(5) 0.0023(5)
C2C 0.0228(6) 0.0199(6) 0.0224(6) -0.0007(5) -0.0003(5) -0.0018(5)
C3C 0.0206(6) 0.0224(6) 0.0258(6) 0.0024(5) 0.0024(5) -0.0010(5)
C4C 0.0229(7) 0.0214(6) 0.0193(6) 0.0033(5) 0.0019(5) 0.0056(5)
C5C 0.0244(7) 0.0208(6) 0.0247(7) -0.0036(5) -0.0003(5) 0.0006(5)
C6C 0.0210(6) 0.0195(6) 0.0277(7) -0.0001(5) 0.0026(5) -0.0017(5)
N1C 0.0269(6) 0.0282(6) 0.0227(6) 0.0026(5) 0.0035(5) 0.0070(5)
O3C 0.0281(6) 0.0470(7) 0.0328(6) -0.0004(5) 0.0111(4) -0.0027(5)
O4C 0.0471(7) 0.0304(5) 0.0268(5) -0.0065(4) 0.0094(5) 0.0024(5)
N2C 0.0186(5) 0.0205(5) 0.0230(5) -0.0008(4) 0.0022(4) -0.0019(4)
C7C 0.0204(6) 0.0216(6) 0.0275(7) 0.0001(5) 0.0061(5) -0.0022(5)
C8C 0.0186(6) 0.0210(6) 0.0348(8) -0.0048(6) 0.0061(6) -0.0050(5)
C9C 0.0271(7) 0.0260(7) 0.0496(10) 0.0038(7) 0.0083(7) 0.0005(6)
C10C 0.0306(9) 0.0237(8) 0.0893(17) 0.0052(10) 0.0148(11) 0.0016(7)
C11C 0.0309(9) 0.0255(8) 0.108(2) -0.0211(11) 0.0290(12) -0.0054(7)
C12C 0.0348(9) 0.0471(11) 0.0663(13) -0.0312(11) 0.0287(9) -0.0189(8)
C13C 0.0278(8) 0.0328(8) 0.0381(9) -0.0099(7) 0.0107(6) -0.0101(6)
C14C 0.0208(7) 0.0282(7) 0.0301(7) -0.0069(6) -0.0002(5) 0.0020(5)
C15C 0.0191(18) 0.027(2) 0.032(2) 0.0050(17) 0.0040(16) 0.0045(15)
C16C 0.0278(18) 0.041(2) 0.0231(16) 0.0073(16) 0.0061(14) -0.0012(16)
C17C 0.022(2) 0.0296(19) 0.022(2) -0.0041(17) 0.0007(13) -0.0018(18)
C18C 0.0248(18) 0.042(2) 0.0319(18) 0.0045(16) -0.0025(14) 0.0030(15)
C19C 0.0258(19) 0.0256(19) 0.052(2) 0.0006(17) -0.0048(16) 0.0022(15)
C20C 0.0251(19) 0.037(2) 0.039(2) -0.0150(17) 0.0046(15) 0.0012(16)
C21C 0.0208(18) 0.030(2) 0.0239(19) -0.0021(17) -0.0024(16) -0.0044(15)
C22C 0.0158(16) 0.0218(17) 0.0323(18) 0.0042(15) 0.0021(13) 0.0051(13)
O5C 0.0333(14) 0.0274(13) 0.0448(15) 0.0053(12) 0.0021(11) -0.0052(11)
C14D 0.0208(7) 0.0282(7) 0.0301(7) -0.0069(6) -0.0002(5) 0.0020(5)
C15D 0.0191(18) 0.027(2) 0.032(2) 0.0050(17) 0.0040(16) 0.0045(15)
C16D 0.0278(18) 0.041(2) 0.0231(16) 0.0073(16) 0.0061(14) -0.0012(16)
C17D 0.022(2) 0.0296(19) 0.022(2) -0.0041(17) 0.0007(13) -0.0018(18)
C18D 0.0248(18) 0.042(2) 0.0319(18) 0.0045(16) -0.0025(14) 0.0030(15)
C19D 0.0258(19) 0.0256(19) 0.052(2) 0.0006(17) -0.0048(16) 0.0022(15)
C20D 0.0251(19) 0.037(2) 0.039(2) -0.0150(17) 0.0046(15) 0.0012(16)
C21D 0.0208(18) 0.030(2) 0.0239(19) -0.0021(17) -0.0024(16) -0.0044(15)
C22D 0.0158(16) 0.0218(17) 0.0323(18) 0.0042(15) 0.0021(13) 0.0051(13)
O5D 0.0333(14) 0.0274(13) 0.0448(15) 0.0053(12) 0.0021(11) -0.0052(11)

loop_
_atom_type_symbol
_atom_type_description
_atom_type_scat_dispersion_real
_atom_type_scat_dispersion_imag
_atom_type_scat_source
C C 0.0181 0.0091 'International Tables Vol C Tables 4.2.6.8 and 6.1.1.4'
H H 0.0000 0.0000 'International Tables Vol C Tables 4.2.6.8 and 6.1.1.4'
N N 0.0311 0.0180 'International Tables Vol C Tables 4.2.6.8 and 6.1.1.4'
O O 0.0492 0.0322 'International Tables Vol C Tables 4.2.6.8 and 6.1.1.4'
S S 0.3331 0.5567 'International Tables Vol C Tables 4.2.6.8 and 6.1.1.4'

loop_
_geom_angle_atom_site_label_1
_geom_angle_atom_site_label_2
_geom_angle_atom_site_label_3
_geom_angle
O2A S1A O1A 120.30(11)
O2A S1A N2A 107.39(10)
O1A S1A N2A 106.94(10)
O2A S1A C1A 108.13(10)
O1A S1A C1A 107.74(10)
N2A S1A C1A 105.41(10)
C2A C1A C6A 121.53(16)
C2A C1A S1A 119.13(14)
C6A C1A S1A 119.22(14)
C3A C2A C1A 119.41(18)
C3A C2A H2A 120.3
C1A C2A H2A 120.3
C4A C3A C2A 118.17(18)
C4A C3A H3A 120.9
C2A C3A H3A 120.9
C3A C4A C5A 123.42(17)
C3A C4A N1A 117.76(17)
C5A C4A N1A 118.81(17)
C6A C5A C4A 118.09(18)
C6A C5A H5A 121.0
C4A C5A H5A 121.0
C5A C6A C1A 119.26(18)
C5A C6A H6A 120.4
C1A C6A H6A 120.4
O3A N1A O4A 124.10(19)
O3A N1A C4A 118.11(17)
O4A N1A C4A 117.77(17)
C14A N2A C7A 117.94(16)
C14A N2A S1A 116.34(14)
C7A N2A S1A 118.01(13)
N2A C7A C8A 110.79(16)
N2A C7A H7A 109.5
C8A C7A H7A 109.5
N2A C7A H7B 109.5
C8A C7A H7B 109.5
H7A C7A H7B 108.1
C9A C8A C13A 119.07(19)
C9A C8A C7A 120.95(18)
C13A C8A C7A 119.91(19)
C8A C9A C10A 120.0(2)
C8A C9A H9A 120.0
C10A C9A H9A 120.0
C11A C10A C9A 120.5(2)
C11A C10A H10A 119.7
C9A C10A H10A 119.7
C10A C11A C12A 119.9(2)
C10A C11A H11A 120.1
C12A C11A H11A 120.1
C11A C12A C13A 120.4(2)
C11A C12A H12A 119.8
C13A C12A H12A 119.8
C12A C13A C8A 120.2(2)
C12A C13A H13A 119.9
C8A C13A H13A 119.9
C15A C14A N2A 129.54(18)
C15A C14A C21A 110.70(19)
N2A C14A C21A 119.65(16)
C14A C15A C16A 127.2(2)
C14A C15A C17A 111.0(2)
C16A C15A C17A 121.8(2)
C22A C17A C15A 99.10(19)
C22A C17A C18A 106.8(3)
C15A C17A C18A 111.3(2)
C22A C17A H17A 112.9
C15A C17A H17A 112.9
C18A C17A H17A 112.9
C19A C18A C17A 111.0(2)
C19A C18A H18A 109.4
C17A C18A H18A 109.4
C19A C18A H18B 109.4
C17A C18A H18B 109.4
H18A C18A H18B 108.0
C20A C19A C18A 113.0(2)
C20A C19A H19A 109.0
C18A C19A H19A 109.0
C20A C19A H19B 109.0
C18A C19A H19B 109.0
H19A C19A H19B 107.8
C19A C20A C21A 111.8(2)
C19A C20A H20A 109.3
C21A C20A H20A 109.3
C19A C20A H20B 109.3
C21A C20A H20B 109.3
H20A C20A H20B 107.9
C22A C21A C20A 104.6(2)
C22A C21A C14A 95.28(19)
C20A C21A C14A 113.9(2)
C22A C21A H21A 113.8
C20A C21A H21A 113.8
C14A C21A H21A 113.8
O5A C22A C17A 127.5(3)
O5A C22A C21A 128.4(3)
C17A C22A C21A 104.03(19)
C16B C15B C17B 121.3(4)
C15B C16B H16D 109.5
C15B C16B H16E 109.5
H16D C16B H16E 109.5
C15B C16B H16F 109.5
H16D C16B H16F 109.5
H16E C16B H16F 109.5
C22B C17B C15B 99.6(3)
C22B C17B C18B 106.2(4)
C15B C17B C18B 111.5(4)
C22B C17B H17B 112.9
C15B C17B H17B 112.9
C18B C17B H17B 112.9
C19B C18B C17B 111.1(3)
C19B C18B H18C 109.4
C17B C18B H18C 109.4
C19B C18B H18D 109.4
C17B C18B H18D 109.4
H18C C18B H18D 108.0
C20B C19B C18B 113.2(4)
C20B C19B H19C 108.9
C18B C19B H19C 108.9
C20B C19B H19D 108.9
C18B C19B H19D 108.9
H19C C19B H19D 107.8
C19B C20B C21B 110.6(3)
C19B C20B H20C 109.5
C21B C20B H20C 109.5
C19B C20B H20D 109.5
C21B C20B H20D 109.5
H20C C20B H20D 108.1
C22B C21B C20B 104.7(3)
C22B C21B H21B 114.2
C20B C21B H21B 114.2
O5B C22B C17B 127.1(4)
O5B C22B C21B 128.3(4)
C17B C22B C21B 103.6(3)
O2C S1C O1C 120.26(11)
O2C S1C N2C 107.31(10)
O1C S1C N2C 107.16(10)
O2C S1C C1C 108.04(10)
O1C S1C C1C 107.85(10)
N2C S1C C1C 105.28(10)
C2C C1C C6C 121.36(17)
C2C C1C S1C 119.08(14)
C6C C1C S1C 119.39(14)
C3C C2C C1C 119.54(18)
C3C C2C H2C 120.2
C1C C2C H2C 120.2
C4C C3C C2C 118.30(18)
C4C C3C H3C 120.8
C2C C3C H3C 120.8
C3C C4C C5C 123.02(17)
C3C C4C N1C 117.93(17)
C5C C4C N1C 119.04(17)
C6C C5C C4C 118.36(18)
C6C C5C H5C 120.8
C4C C5C H5C 120.8
C5C C6C C1C 119.28(18)
C5C C6C H6C 120.4
C1C C6C H6C 120.4
O3C N1C O4C 123.98(19)
O3C N1C C4C 118.22(17)
O4C N1C C4C 117.78(17)
C14C N2C C7C 118.23(16)
C14C N2C S1C 116.03(14)
C7C N2C S1C 117.73(13)
N2C C7C C8C 111.02(16)
N2C C7C H7E 109.4
C8C C7C H7E 109.4
N2C C7C H7F 109.4
C8C C7C H7F 109.4
H7E C7C H7F 108.0
C9C C8C C13C 118.96(19)
C9C C8C C7C 120.66(19)
C13C C8C C7C 120.30(19)
C8C C9C C10C 120.5(2)
C8C C9C H9C 119.7
C10C C9C H9C 119.7
C11C C10C C9C 119.8(2)
C11C C10C H10C 120.1
C9C C10C H10C 120.1
C12C C11C C10C 120.2(2)
C12C C11C H11C 119.9
C10C C11C H11C 119.9
C11C C12C C13C 120.4(2)
C11C C12C H12C 119.8
C13C C12C H12C 119.8
C12C C13C C8C 120.0(2)
C12C C13C H13C 120.0
C8C C13C H13C 120.0
C15C C14C N2C 133.64(19)
C15C C14C C21C 110.0(2)
N2C C14C C21C 116.14(16)
C14C C15C C16C 127.1(3)
C14C C15C C17C 111.6(2)
C16C C15C C17C 121.0(2)
C22C C17C C15C 100.2(2)
C22C C17C C18C 105.3(3)
C15C C17C C18C 111.5(3)
C22C C17C H17C 113.0
C15C C17C H17C 113.0
C18C C17C H17C 113.0
C19C C18C C17C 111.0(3)
C19C C18C H18E 109.4
C17C C18C H18E 109.4
C19C C18C H18F 109.4
C17C C18C H18F 109.4
H18E C18C H18F 108.0
C20C C19C C18C 114.4(3)
C20C C19C H19E 108.7
C18C C19C H19E 108.7
C20C C19C H19F 108.7
C18C C19C H19F 108.7
H19E C19C H19F 107.6
C19C C20C C21C 111.4(2)
C19C C20C H20E 109.3
C21C C20C H20E 109.3
C19C C20C H20F 109.3
C21C C20C H20F 109.3
H20E C20C H20F 108.0
C22C C21C C20C 104.6(2)
C22C C21C C14C 98.2(2)
C20C C21C C14C 109.7(2)
C22C C21C H21C 114.3
C20C C21C H21C 114.3
C14C C21C H21C 114.3
O5C C22C C21C 128.6(3)
O5C C22C C17C 127.6(3)
C21C C22C C17C 103.7(2)
C16D C15D C17D 121.8(3)
C15D C16D H16J 109.5
C15D C16D H16K 109.5
H16J C16D H16K 109.5
C15D C16D H16L 109.5
H16J C16D H16L 109.5
H16K C16D H16L 109.5
C22D C17D C15D 99.6(3)
C22D C17D C18D 106.4(4)
C15D C17D C18D 111.5(3)
C22D C17D H17D 112.8
C15D C17D H17D 112.8
C18D C17D H17D 112.8
C19D C18D C17D 110.7(3)
C19D C18D H18G 109.5
C17D C18D H18G 109.5
C19D C18D H18H 109.5
C17D C18D H18H 109.5
H18G C18D H18H 108.1
C20D C19D C18D 113.4(4)
C20D C19D H19G 108.9
C18D C19D H19G 108.9
C20D C19D H19H 108.9
C18D C19D H19H 108.9
H19G C19D H19H 107.7
C19D C20D C21D 112.8(3)
C19D C20D H20G 109.0
C21D C20D H20G 109.0
C19D C20D H20H 109.0
C21D C20D H20H 109.0
H20G C20D H20H 107.8
C22D C21D C20D 104.8(3)
C22D C21D H21D 113.6
C20D C21D H21D 113.6
O5D C22D C17D 127.3(4)
O5D C22D C21D 128.2(4)
C17D C22D C21D 103.7(2)

loop_
_geom_bond_atom_site_label_1
_geom_bond_atom_site_label_2
_geom_bond_distance
S1A O2A 1.4285(15)
S1A O1A 1.4291(14)
S1A N2A 1.6468(15)
S1A C1A 1.7715(17)
C1A C2A 1.387(2)
C1A C6A 1.395(2)
C2A C3A 1.383(2)
C2A H2A 0.9500
C3A C4A 1.381(2)
C3A H3A 0.9500
C4A C5A 1.383(2)
C4A N1A 1.471(2)
C5A C6A 1.383(2)
C5A H5A 0.9500
C6A H6A 0.9500
N1A O3A 1.226(2)
N1A O4A 1.230(2)
N2A C14A 1.4280(19)
N2A C7A 1.485(2)
C7A C8A 1.508(2)
C7A H7A 0.9900
C7A H7B 0.9900
C8A C9A 1.388(2)
C8A C13A 1.392(2)
C9A C10A 1.395(3)
C9A H9A 0.9500
C10A C11A 1.373(4)
C10A H10A 0.9500
C11A C12A 1.375(3)
C11A H11A 0.9500
C12A C13A 1.390(3)
C12A H12A 0.9500
C13A H13A 0.9500
C14A C15A 1.280(3)
C14A C21A 1.589(3)
C15A C16A 1.492(3)
C15A C17A 1.516(3)
C16A H16A 0.9800
C16A H16B 0.9800
C16A H16C 0.9800
C17A C22A 1.513(3)
C17A C18A 1.546(3)
C17A H17A 1.0000
C18A C19A 1.537(4)
C18A H18A 0.9900
C18A H18B 0.9900
C19A C20A 1.526(3)
C19A H19A 0.9900
C19A H19B 0.9900
C20A C21A 1.550(3)
C20A H20A 0.9900
C20A H20B 0.9900
C21A C22A 1.518(3)
C21A H21A 1.0000
C22A O5A 1.205(3)
C15B C16B 1.491(4)
C15B C17B 1.518(4)
C16B H16D 0.9800
C16B H16E 0.9800
C16B H16F 0.9800
C17B C22B 1.513(4)
C17B C18B 1.547(4)
C17B H17B 1.0000
C18B C19B 1.535(5)
C18B H18C 0.9900
C18B H18D 0.9900
C19B C20B 1.531(4)
C19B H19C 0.9900
C19B H19D 0.9900
C20B C21B 1.553(4)
C20B H20C 0.9900
C20B H20D 0.9900
C21B C22B 1.514(4)
C21B H21B 1.0000
C22B O5B 1.210(3)
S1C O2C 1.4283(15)
S1C O1C 1.4284(14)
S1C N2C 1.6454(15)
S1C C1C 1.7711(17)
C1C C2C 1.387(2)
C1C C6C 1.394(2)
C2C C3C 1.383(2)
C2C H2C 0.9500
C3C C4C 1.382(2)
C3C H3C 0.9500
C4C C5C 1.384(2)
C4C N1C 1.471(2)
C5C C6C 1.383(2)
C5C H5C 0.9500
C6C H6C 0.9500
N1C O3C 1.225(2)
N1C O4C 1.229(2)
N2C C14C 1.4289(19)
N2C C7C 1.485(2)
C7C C8C 1.508(2)
C7C H7E 0.9900
C7C H7F 0.9900
C8C C9C 1.389(2)
C8C C13C 1.392(2)
C9C C10C 1.394(3)
C9C H9C 0.9500
C10C C11C 1.376(4)
C10C H10C 0.9500
C11C C12C 1.374(3)
C11C H11C 0.9500
C12C C13C 1.391(3)
C12C H12C 0.9500
C13C H13C 0.9500
C14C C15C 1.272(3)
C14C C21C 1.603(3)
C15C C16C 1.493(3)
C15C C17C 1.519(3)
C16C H16G 0.9800
C16C H16H 0.9800
C16C H16I 0.9800
C17C C22C 1.513(3)
C17C C18C 1.549(3)
C17C H17C 1.0000
C18C C19C 1.533(4)
C18C H18E 0.9900
C18C H18F 0.9900
C19C C20C 1.529(3)
C19C H19E 0.9900
C19C H19F 0.9900
C20C C21C 1.552(3)
C20C H20E 0.9900
C20C H20F 0.9900
C21C C22C 1.513(3)
C21C H21C 1.0000
C22C O5C 1.210(3)
C15D C16D 1.491(4)
C15D C17D 1.517(3)
C16D H16J 0.9800
C16D H16K 0.9800
C16D H16L 0.9800
C17D C22D 1.513(4)
C17D C18D 1.548(4)
C17D H17D 1.0000
C18D C19D 1.536(5)
C18D H18G 0.9900
C18D H18H 0.9900
C19D C20D 1.527(4)
C19D H19G 0.9900
C19D H19H 0.9900
C20D C21D 1.547(4)
C20D H20G 0.9900
C20D H20H 0.9900
C21D C22D 1.518(4)
C21D H21D 1.0000
C22D O5D 1.208(3)

loop_
_geom_torsion_atom_site_label_1
_geom_torsion_atom_site_label_2
_geom_torsion_atom_site_label_3
_geom_torsion_atom_site_label_4
_geom_torsion
O2A S1A C1A C2A 160.3(2)
O1A S1A C1A C2A 28.8(2)
N2A S1A C1A C2A -85.1(2)
O2A S1A C1A C6A -23.5(2)
O1A S1A C1A C6A -155.0(2)
N2A S1A C1A C6A 91.1(2)
C6A C1A C2A C3A -2.8(4)
S1A C1A C2A C3A 173.3(2)
C1A C2A C3A C4A 0.2(4)
C2A C3A C4A C5A 2.7(4)
C2A C3A C4A N1A -176.4(2)
C3A C4A C5A C6A -3.0(4)
N1A C4A C5A C6A 176.1(2)
C4A C5A C6A C1A 0.4(4)
C2A C1A C6A C5A 2.4(4)
S1A C1A C6A C5A -173.7(2)
C3A C4A N1A O3A 7.3(4)
C5A C4A N1A O3A -171.9(2)
C3A C4A N1A O4A -174.2(2)
C5A C4A N1A O4A 6.7(4)
O2A S1A N2A C14A 39.33(17)
O1A S1A N2A C14A 169.73(14)
C1A S1A N2A C14A -75.79(15)
O2A S1A N2A C7A -171.85(15)
O1A S1A N2A C7A -41.46(18)
C1A S1A N2A C7A 73.02(17)
C14A N2A C7A C8A -73.5(2)
S1A N2A C7A C8A 138.17(17)
N2A C7A C8A C9A 126.5(3)
N2A C7A C8A C13A -56.4(3)
C13A C8A C9A C10A -1.0(4)
C7A C8A C9A C10A 176.0(2)
C8A C9A C10A C11A 0.3(5)
C9A C10A C11A C12A 0.6(5)
C10A C11A C12A C13A -0.8(5)
C11A C12A C13A C8A 0.1(5)
C9A C8A C13A C12A 0.8(4)
C7A C8A C13A C12A -176.2(2)
C7A N2A C14A C15A 123.7(3)
S1A N2A C14A C15A -87.5(3)
C7A N2A C14A C21A -52.3(3)
S1A N2A C14A C21A 96.6(2)
N2A C14A C15A C16A 0.6(6)
C21A C14A C15A C16A 176.9(4)
N2A C14A C15A C17A 179.6(2)
C21A C14A C15A C17A -4.2(4)
C14A C15A C17A C22A -22.9(3)
C16A C15A C17A C22A 156.1(4)
C14A C15A C17A C18A 89.2(4)
C16A C15A C17A C18A -91.8(4)
C22A C17A C18A C19A 58.5(3)
C15A C17A C18A C19A -48.7(4)
C17A C18A C19A C20A -44.9(4)
C18A C19A C20A C21A 46.9(3)
C19A C20A C21A C22A -61.1(3)
C19A C20A C21A C14A 41.6(3)
C15A C14A C21A C22A 29.1(3)
N2A C14A C21A C22A -154.2(2)
C15A C14A C21A C20A -79.5(3)
N2A C14A C21A C20A 97.2(3)
C15A C17A C22A O5A -136.1(4)
C18A C17A C22A O5A 108.2(4)
C15A C17A C22A C21A 41.4(3)
C18A C17A C22A C21A -74.2(2)
C20A C21A C22A O5A -108.0(4)
C14A C21A C22A O5A 135.6(4)
C20A C21A C22A C17A 74.5(3)
C14A C21A C22A C17A -41.9(2)
C16B C15B C17B C22B -158.3(12)
C16B C15B C17B C18B 90.0(13)
C22B C17B C18B C19B -58.7(7)
C15B C17B C18B C19B 48.8(8)
C17B C18B C19B C20B 45.5(10)
C18B C19B C20B C21B -47.2(8)
C19B C20B C21B C22B 61.9(6)
C15B C17B C22B O5B 149.3(11)
C18B C17B C22B O5B -94.8(11)
C15B C17B C22B C21B -41.2(5)
C18B C17B C22B C21B 74.6(4)
C20B C21B C22B O5B 93.4(11)
C20B C21B C22B C17B -75.9(4)
O2C S1C C1C C2C -160.7(2)
O1C S1C C1C C2C -29.3(2)
N2C S1C C1C C2C 84.9(2)
O2C S1C C1C C6C 23.9(2)
O1C S1C C1C C6C 155.3(2)
N2C S1C C1C C6C -90.5(2)
C6C C1C C2C C3C 2.9(4)
S1C C1C C2C C3C -172.3(2)
C1C C2C C3C C4C -0.1(4)
C2C C3C C4C C5C -3.1(4)
C2C C3C C4C N1C 176.5(2)
C3C C4C C5C C6C 3.4(4)
N1C C4C C5C C6C -176.2(2)
C4C C5C C6C C1C -0.5(4)
C2C C1C C6C C5C -2.7(4)
S1C C1C C6C C5C 172.6(2)
C3C C4C N1C O3C -2.8(4)
C5C C4C N1C O3C 176.8(2)
C3C C4C N1C O4C 178.6(2)
C5C C4C N1C O4C -1.8(4)
O2C S1C N2C C14C -39.72(17)
O1C S1C N2C C14C -170.16(14)
C1C S1C N2C C14C 75.21(15)
O2C S1C N2C C7C 171.92(15)
O1C S1C N2C C7C 41.48(18)
C1C S1C N2C C7C -73.16(17)
C14C N2C C7C C8C 70.0(2)
S1C N2C C7C C8C -142.31(16)
N2C C7C C8C C9C -124.4(3)
N2C C7C C8C C13C 58.8(3)
C13C C8C C9C C10C -0.9(4)
C7C C8C C9C C10C -177.7(3)
C8C C9C C10C C11C 1.8(5)
C9C C10C C11C C12C -0.8(5)
C10C C11C C12C C13C -1.0(5)
C11C C12C C13C C8C 1.8(5)
C9C C8C C13C C12C -0.9(4)
C7C C8C C13C C12C 176.0(2)
C7C N2C C14C C15C 59.1(4)
S1C N2C C14C C15C -89.1(4)
C7C N2C C14C C21C -127.5(2)
S1C N2C C14C C21C 84.3(2)
N2C C14C C15C C16C -9.3(7)
C21C C14C C15C C16C 177.0(4)
N2C C14C C15C C17C 177.0(3)
C21C C14C C15C C17C 3.3(4)
C14C C15C C17C C22C -26.7(4)
C16C C15C C17C C22C 159.2(4)
C14C C15C C17C C18C 84.3(4)
C16C C15C C17C C18C -89.8(5)
C22C C17C C18C C19C 58.7(5)
C15C C17C C18C C19C -49.1(5)
C17C C18C C19C C20C -43.3(6)
C18C C19C C20C C21C 43.8(4)
C19C C20C C21C C22C -59.2(3)
C19C C20C C21C C14C 45.3(3)
C15C C14C C21C C22C 21.3(3)
N2C C14C C21C C22C -153.6(2)
C15C C14C C21C C20C -87.5(3)
N2C C14C C21C C20C 97.6(3)
C20C C21C C22C O5C -99.3(4)
C14C C21C C22C O5C 147.8(4)
C20C C21C C22C C17C 76.3(3)
C14C C21C C22C C17C -36.5(3)
C15C C17C C22C O5C -145.0(4)
C18C C17C C22C O5C 99.2(4)
C15C C17C C22C C21C 39.3(3)
C18C C17C C22C C21C -76.5(3)
C16D C15D C17D C22D -157.9(7)
C16D C15D C17D C18D 90.2(9)
C22D C17D C18D C19D -59.5(7)
C15D C17D C18D C19D 48.1(7)
C17D C18D C19D C20D 43.7(9)
C18D C19D C20D C21D -44.3(7)
C19D C20D C21D C22D 58.9(5)
C15D C17D C22D O5D 130.4(7)
C18D C17D C22D O5D -113.7(6)
C15D C17D C22D C21D -40.1(4)
C18D C17D C22D C21D 75.8(3)
C20D C21D C22D O5D 115.4(6)
C20D C21D C22D C17D -74.2(4)
